data_7213484
loop_
_publ_author_name
'Efskind, Jon'
'R\~A&#x00B6;mming, Christian'
'Undheim, Kjell'

_publ_section_title
;
 Stereocontrolled construction of rigid tricyclic bis(\^I+--amino acid)
 derivatives by Ru(Ii)-catalyzed cascade and Diels\^a&#x20AC;&#x201C;Alder
 reactions
;
_journal_issue 20
_journal_name_full 'Journal of the Chemical Society, Perkin Transactions 1'
_journal_page_first 2697
_journal_paper_doi 10.1039/b103254m
_journal_year 2001
_chemical_formula_sum 'C27 H40 N4 O4'
_chemical_formula_weight 484.63
_chemical_name_systematic
; 
(2R,5S)-2,5-dihydro-2-isopropyl-3,6-dimethoxy-4'-[2R,5R)-2,5-dihydro-2-
isopropyl-3,6-dimethoxypyrazine-5-spiro(cyclo-2'-penten-2'-yl]pyrazine-5-
spiro(cyclo-3'-hexene)
;
_space_group_IT_number 4
_symmetry_space_group_name_Hall 'P 2yb'
_symmetry_space_group_name_H-M 'P 1 21 1'
_atom_sites_solution_hydrogens geom
_atom_sites_solution_primary direct
_atom_sites_solution_secondary difmap
_audit_creation_method SHELXL-97
_cell_angle_alpha 90.00
_cell_angle_beta 96.189(3)
_cell_angle_gamma 90.00
_cell_formula_units_Z 4
_cell_length_a 15.0943(10)
_cell_length_b 10.1836(7)
_cell_length_c 17.8280(11)
_cell_measurement_temperature 150(2)
_cell_volume 2724.4(3)
_computing_structure_refinement 'SHELXL-97 (Sheldrick, 1997)'
_computing_structure_solution 'SHELXS-97 (Sheldrick, 1990)'
_diffrn_ambient_temperature 150(2)
_diffrn_measured_fraction_theta_full 0.989
_diffrn_measured_fraction_theta_max 0.989
_diffrn_radiation_monochromator graphite
_diffrn_radiation_source 'fine-focus sealed tube'
_diffrn_radiation_type MoK\a
_diffrn_radiation_wavelength 0.71073
_diffrn_reflns_av_R_equivalents 0.0399
_diffrn_reflns_av_sigmaI/netI 0.0478
_diffrn_reflns_limit_h_max 21
_diffrn_reflns_limit_h_min -21
_diffrn_reflns_limit_k_max 14
_diffrn_reflns_limit_k_min -14
_diffrn_reflns_limit_l_max 25
_diffrn_reflns_limit_l_min -25
_diffrn_reflns_number 51259
_diffrn_reflns_theta_full 30.51
_diffrn_reflns_theta_max 30.51
_diffrn_reflns_theta_min 5.92
_exptl_absorpt_coefficient_mu 0.080
_exptl_absorpt_correction_type SADABS
_exptl_crystal_density_diffrn 1.182
_exptl_crystal_density_method 'not measured'
_exptl_crystal_F_000 1048
_exptl_crystal_size_max 0.5
_exptl_crystal_size_mid 0.2
_exptl_crystal_size_min 0.15
_refine_diff_density_max 0.241
_refine_diff_density_min -0.162
_refine_diff_density_rms 0.033
_refine_ls_abs_structure_details 'Flack H D (1983), Acta Cryst. A39, 876-881'
_refine_ls_abs_structure_Flack 0.5(5)
_refine_ls_extinction_method none
_refine_ls_goodness_of_fit_ref 0.953
_refine_ls_hydrogen_treatment mixed
_refine_ls_matrix_type full
_refine_ls_number_parameters 951
_refine_ls_number_reflns 16207
_refine_ls_number_restraints 1
_refine_ls_restrained_S_all 0.953
_refine_ls_R_factor_all 0.0645
_refine_ls_R_factor_gt 0.0420
_refine_ls_shift/su_max 0.099
_refine_ls_shift/su_mean 0.005
_refine_ls_structure_factor_coef Fsqd
_refine_ls_weighting_details 'calc w==1/[\s^2^(Fo^2^)+(0.0600P)^2^+0.0000P] where P==(Fo^2^+2Fc^2^)/3'
_refine_ls_weighting_scheme calc
_refine_ls_wR_factor_gt 0.0909
_refine_ls_wR_factor_ref 0.0994
_reflns_number_gt 12435
_reflns_number_total 16207
_reflns_threshold_expression >2sigma(I)
_cod_data_source_file b103254msup1.cif
_cod_data_source_block 10
_cod_original_sg_symbol_H-M P2(1)
_cod_database_code 7213484

loop_
_symmetry_equiv_pos_as_xyz
'x, y, z'
'-x, y+1/2, -z'

loop_
_atom_site_label
_atom_site_type_symbol
_atom_site_fract_x
_atom_site_fract_y
_atom_site_fract_z
_atom_site_U_iso_or_equiv
_atom_site_adp_type
_atom_site_occupancy
_atom_site_symmetry_multiplicity
_atom_site_calc_flag
O1 O 1.03542(7) 0.12955(12) 0.48165(6) 0.0420(3) Uani 1 1 d
O2 O 0.90313(7) 0.28564(12) 0.20483(5) 0.0390(2) Uani 1 1 d
O3 O 0.36107(7) 0.16076(11) 0.48948(5) 0.0365(2) Uani 1 1 d
O4 O 0.57943(6) 0.21966(11) 0.74558(5) 0.0346(2) Uani 1 1 d
N1 N 0.87417(8) 0.19509(13) 0.31693(6) 0.0315(3) Uani 1 1 d
N2 N 1.05901(7) 0.23314(13) 0.37292(6) 0.0302(2) Uani 1 1 d
N3 N 0.50508(8) 0.17742(11) 0.54409(6) 0.0284(2) Uani 1 1 d
N4 N 0.43860(8) 0.18345(11) 0.68995(6) 0.0280(2) Uani 1 1 d
C1 C 0.90662(9) 0.15240(14) 0.39361(7) 0.0276(3) Uani 1 1 d
C2 C 1.00548(9) 0.17765(15) 0.41278(7) 0.0290(3) Uani 1 1 d
C3 C 1.02453(9) 0.28564(15) 0.29996(7) 0.0285(3) Uani 1 1 d
H3B H 1.0592(11) 0.2469(17) 0.2645(10) 0.036(4) Uiso 1 1 d
C4 C 0.92834(9) 0.25007(14) 0.27722(7) 0.0290(3) Uani 1 1 d
C5 C 0.81572(13) 0.2450(2) 0.17236(10) 0.0457(4) Uani 1 1 d
H5A H 0.8159(14) 0.262(2) 0.1175(13) 0.059(6) Uiso 1 1 d
H5B H 0.7684(14) 0.298(2) 0.1952(12) 0.057(6) Uiso 1 1 d
H5C H 0.8058(15) 0.157(2) 0.1788(13) 0.060(6) Uiso 1 1 d
C6 C 1.03924(10) 0.43602(15) 0.29729(8) 0.0327(3) Uani 1 1 d
H6A H 1.0193(11) 0.4613(17) 0.2446(10) 0.035(4) Uiso 1 1 d
C7 C 1.13795(12) 0.4702(2) 0.31580(11) 0.0466(4) Uani 1 1 d
H7A H 1.1469(13) 0.572(2) 0.3140(11) 0.052(5) Uiso 1 1 d
H7B H 1.1754(17) 0.425(2) 0.2858(14) 0.070(7) Uiso 1 1 d
H7C H 1.1583(16) 0.439(2) 0.3692(15) 0.072(7) Uiso 1 1 d
C8 C 0.98338(13) 0.50629(19) 0.35050(11) 0.0449(4) Uani 1 1 d
H8A H 0.9217(18) 0.484(3) 0.3399(13) 0.071(7) Uiso 1 1 d
H8B H 0.9917(12) 0.599(2) 0.3454(10) 0.044(5) Uiso 1 1 d
H8C H 1.0029(15) 0.486(2) 0.4026(13) 0.060(6) Uiso 1 1 d
C9 C 1.12995(12) 0.1426(2) 0.50341(11) 0.0465(4) Uani 1 1 d
H9A H 1.1444(15) 0.106(2) 0.5537(14) 0.062(6) Uiso 1 1 d
H9B H 1.1483(17) 0.227(3) 0.4991(13) 0.073(7) Uiso 1 1 d
H9C H 1.1656(16) 0.090(2) 0.4731(13) 0.066(6) Uiso 1 1 d
C10 C 0.88460(10) 0.00329(15) 0.39977(9) 0.0327(3) Uani 1 1 d
H10A H 0.8728(12) -0.0323(18) 0.3517(11) 0.037(4) Uiso 1 1 d
H10B H 0.9320(13) -0.0475(19) 0.4237(10) 0.042(5) Uiso 1 1 d
C11 C 0.80659(9) -0.00008(15) 0.44507(8) 0.0291(3) Uani 1 1 d
H11A H 0.7743(10) -0.0798(16) 0.4528(8) 0.022(4) Uiso 1 1 d
C12 C 0.78797(8) 0.11641(13) 0.47464(7) 0.0258(3) Uani 1 1 d
C13 C 0.85084(9) 0.22134(15) 0.45157(8) 0.0295(3) Uani 1 1 d
H13A H 0.8896(13) 0.2566(19) 0.4969(11) 0.046(5) Uiso 1 1 d
H13B H 0.8213(11) 0.2960(18) 0.4284(9) 0.033(4) Uiso 1 1 d
C14 C 0.71903(8) 0.14116(14) 0.52519(8) 0.0271(3) Uani 1 1 d
C15 C 0.70305(9) 0.26133(14) 0.55098(8) 0.0292(3) Uani 1 1 d
H15A H 0.7397(11) 0.3357(17) 0.5375(9) 0.030(4) Uiso 1 1 d
C16 C 0.63450(10) 0.29514(15) 0.60371(9) 0.0326(3) Uani 1 1 d
H16A H 0.5978(11) 0.3671(17) 0.5823(9) 0.032(4) Uiso 1 1 d
H16B H 0.6668(11) 0.3189(17) 0.6552(10) 0.034(4) Uiso 1 1 d
C17 C 0.56848(9) 0.18163(13) 0.61295(8) 0.0269(3) Uani 1 1 d
C18 C 0.62188(9) 0.05242(14) 0.61947(8) 0.0285(3) Uani 1 1 d
H18A H 0.6689(10) 0.0616(16) 0.6638(9) 0.027(4) Uiso 1 1 d
H18B H 0.5810(11) -0.0208(17) 0.6276(9) 0.030(4) Uiso 1 1 d
C19 C 0.66539(9) 0.02434(14) 0.54760(8) 0.0283(3) Uani 1 1 d
H19A H 0.7038(12) -0.0502(19) 0.5536(10) 0.041(5) Uiso 1 1 d
H19B H 0.6191(11) -0.0019(17) 0.5071(9) 0.032(4) Uiso 1 1 d
C20 C 0.52107(9) 0.19632(13) 0.68371(7) 0.0273(3) Uani 1 1 d
C21 C 0.37831(9) 0.15553(15) 0.62250(7) 0.0282(3) Uani 1 1 d
H21A H 0.3304(12) 0.2216(18) 0.6197(9) 0.036(4) Uiso 1 1 d
C22 C 0.42316(9) 0.16532(14) 0.55097(7) 0.0281(3) Uani 1 1 d
C23 C 0.33213(9) 0.01972(16) 0.62842(8) 0.0318(3) Uani 1 1 d
H23A H 0.2912(10) 0.0131(16) 0.5813(9) 0.026(4) Uiso 1 1 d
C24 C 0.28053(12) 0.0165(2) 0.69771(10) 0.0477(4) Uani 1 1 d
H24A H 0.2489(17) -0.066(2) 0.6984(13) 0.070(7) Uiso 1 1 d
H24B H 0.2360(17) 0.096(3) 0.6962(14) 0.072(7) Uiso 1 1 d
H24C H 0.3223(15) 0.019(2) 0.7443(13) 0.061(6) Uiso 1 1 d
C25 C 0.39653(11) -0.09482(16) 0.62818(10) 0.0380(3) Uani 1 1 d
H25A H 0.3650(13) -0.183(2) 0.6321(11) 0.051(5) Uiso 1 1 d
H25B H 0.4383(13) -0.0895(18) 0.6680(11) 0.040(5) Uiso 1 1 d
H25C H 0.4291(11) -0.1040(17) 0.5783(10) 0.036(4) Uiso 1 1 d
C26 C 0.54181(11) 0.2250(2) 0.81655(9) 0.0383(3) Uani 1 1 d
H26A H 0.5905(15) 0.245(2) 0.8509(12) 0.051(5) Uiso 1 1 d
H26B H 0.5156(12) 0.141(2) 0.8267(10) 0.040(5) Uiso 1 1 d
H26C H 0.4950(13) 0.292(2) 0.8146(10) 0.040(5) Uiso 1 1 d
C27 C 0.39445(13) 0.1724(2) 0.41739(9) 0.0420(4) Uani 1 1 d
H27A H 0.3473(15) 0.171(2) 0.3831(12) 0.054(6) Uiso 1 1 d
H27B H 0.4321(13) 0.101(2) 0.4106(11) 0.045(5) Uiso 1 1 d
H27C H 0.4268(15) 0.257(2) 0.4131(12) 0.058(6) Uiso 1 1 d
O31 O 0.44725(7) 0.05890(11) 0.97584(5) 0.0368(2) Uani 1 1 d
O32 O 0.53486(7) 0.06788(12) 1.27612(5) 0.0385(2) Uani 1 1 d
O33 O 1.08961(7) 0.28937(13) 1.01698(6) 0.0434(3) Uani 1 1 d
O34 O 0.87449(7) 0.37046(14) 0.76089(7) 0.0494(3) Uani 1 1 d
N31 N 0.58290(7) 0.05878(12) 1.15903(6) 0.0287(2) Uani 1 1 d
N32 N 0.39946(7) 0.07868(12) 1.09292(6) 0.0298(2) Uani 1 1 d
N33 N 0.94944(8) 0.27437(13) 0.95517(6) 0.0319(3) Uani 1 1 d
N34 N 1.01514(8) 0.38312(13) 0.82255(7) 0.0353(3) Uani 1 1 d
C31 C 0.56159(8) 0.05370(13) 1.07669(7) 0.0263(3) Uani 1 1 d
C32 C 0.46267(9) 0.06524(14) 1.05241(7) 0.0271(3) Uani 1 1 d
C33 C 0.42176(9) 0.08738(15) 1.17481(8) 0.0302(3) Uani 1 1 d
H33B H 0.3883(11) 0.0149(18) 1.1983(9) 0.035(4) Uiso 1 1 d
C34 C 0.51977(9) 0.07012(14) 1.19948(7) 0.0296(3) Uani 1 1 d
C35 C 0.62532(12) 0.0431(2) 1.30715(10) 0.0449(4) Uani 1 1 d
H35A H 0.6242(12) 0.0533(19) 1.3620(11) 0.045(5) Uiso 1 1 d
H35B H 0.6683(13) 0.1122(19) 1.2909(10) 0.042(5) Uiso 1 1 d
H35C H 0.6421(14) -0.042(2) 1.2897(12) 0.051(5) Uiso 1 1 d
C36 C 0.38625(12) 0.21720(18) 1.20463(9) 0.0423(4) Uani 1 1 d
H36A H 0.4022(12) 0.2097(18) 1.2605(11) 0.041(5) Uiso 1 1 d
C37 C 0.43264(16) 0.33647(19) 1.17558(11) 0.0511(5) Uani 1 1 d
H37A H 0.4999(15) 0.333(2) 1.1885(11) 0.050(5) Uiso 1 1 d
H37B H 0.4107(17) 0.417(3) 1.1963(14) 0.077(7) Uiso 1 1 d
H37C H 0.4211(13) 0.346(2) 1.1185(12) 0.050(5) Uiso 1 1 d
C38 C 0.28543(14) 0.2266(3) 1.18600(15) 0.0627(6) Uani 1 1 d
H38A H 0.2547(19) 0.301(3) 1.2040(16) 0.088(8) Uiso 1 1 d
H38B H 0.2561(16) 0.149(3) 1.2119(14) 0.066(6) Uiso 1 1 d
H38C H 0.2710(15) 0.222(2) 1.1315(14) 0.062(6) Uiso 1 1 d
C39 C 0.35695(11) 0.07470(18) 0.94281(9) 0.0389(3) Uani 1 1 d
H39A H 0.3582(14) 0.099(2) 0.8886(13) 0.061(6) Uiso 1 1 d
H39B H 0.3267(13) 0.145(2) 0.9654(11) 0.046(5) Uiso 1 1 d
H39C H 0.3229(17) -0.002(3) 0.9460(13) 0.074(7) Uiso 1 1 d
C40 C 0.59921(10) -0.07829(14) 1.04900(8) 0.0298(3) Uani 1 1 d
H40A H 0.6162(11) -0.1404(17) 1.0928(10) 0.031(4) Uiso 1 1 d
H40B H 0.5553(12) -0.1283(18) 1.0169(10) 0.036(4) Uiso 1 1 d
C41 C 0.67572(9) -0.03804(14) 1.00717(7) 0.0267(3) Uani 1 1 d
H41A H 0.7134(11) -0.1041(16) 0.9901(9) 0.025(4) Uiso 1 1 d
C42 C 0.68373(8) 0.09227(13) 1.00015(7) 0.0243(3) Uani 1 1 d
C43 C 0.61406(9) 0.16389(14) 1.03949(8) 0.0272(3) Uani 1 1 d
H43A H 0.5765(11) 0.2178(18) 1.0026(9) 0.034(4) Uiso 1 1 d
H43B H 0.6402(11) 0.2234(17) 1.0795(9) 0.031(4) Uiso 1 1 d
C44 C 0.74783(8) 0.16076(14) 0.95771(7) 0.0247(3) Uani 1 1 d
C45 C 0.74638(9) 0.29131(14) 0.94942(8) 0.0288(3) Uani 1 1 d
H45A H 0.7033(12) 0.3405(18) 0.9703(10) 0.038(5) Uiso 1 1 d
C46 C 0.80796(10) 0.36999(15) 0.90575(10) 0.0350(3) Uani 1 1 d
H46A H 0.8283(11) 0.4475(18) 0.9345(9) 0.033(4) Uiso 1 1 d
H46B H 0.7752(14) 0.400(2) 0.8588(12) 0.049(5) Uiso 1 1 d
C47 C 0.88879(9) 0.28972(15) 0.88623(8) 0.0299(3) Uani 1 1 d
C48 C 0.85577(10) 0.15247(15) 0.85949(8) 0.0317(3) Uani 1 1 d
H48A H 0.8120(12) 0.1641(18) 0.8149(10) 0.041(5) Uiso 1 1 d
H48B H 0.9057(11) 0.1017(17) 0.8449(9) 0.033(4) Uiso 1 1 d
C49 C 0.81527(10) 0.07847(15) 0.92189(8) 0.0306(3) Uani 1 1 d
H49A H 0.7863(12) 0.002(2) 0.8994(10) 0.042(5) Uiso 1 1 d
H49B H 0.8659(11) 0.0494(17) 0.9584(9) 0.032(4) Uiso 1 1 d
C50 C 0.93382(10) 0.35309(16) 0.82307(9) 0.0346(3) Uani 1 1 d
C51 C 1.07640(10) 0.35794(15) 0.88976(8) 0.0315(3) Uani 1 1 d
H51A H 1.1078(11) 0.4408(17) 0.9076(9) 0.032(4) Uiso 1 1 d
C52 C 1.03101(9) 0.30410(15) 0.95448(8) 0.0320(3) Uani 1 1 d
C53 C 1.15390(10) 0.26736(14) 0.87093(8) 0.0316(3) Uani 1 1 d
H53A H 1.1951(12) 0.2629(17) 0.9156(10) 0.036(4) Uiso 1 1 d
C54 C 1.12125(13) 0.12962(17) 0.84982(11) 0.0422(4) Uani 1 1 d
H54A H 1.1670(15) 0.080(2) 0.8396(12) 0.056(6) Uiso 1 1 d
H54B H 1.0753(14) 0.139(2) 0.8039(12) 0.054(6) Uiso 1 1 d
H54C H 1.0908(12) 0.089(2) 0.8885(11) 0.046(5) Uiso 1 1 d
C55 C 1.20397(12) 0.32801(19) 0.80941(11) 0.0426(4) Uani 1 1 d
H55A H 1.2575(14) 0.275(2) 0.8030(11) 0.048(5) Uiso 1 1 d
H55B H 1.2237(14) 0.416(2) 0.8228(12) 0.054(6) Uiso 1 1 d
H55C H 1.1642(13) 0.3347(19) 0.7620(11) 0.045(5) Uiso 1 1 d
C56 C 0.91059(16) 0.4168(3) 0.69418(13) 0.0628(6) Uani 1 1 d
H56A H 0.858(2) 0.431(3) 0.6557(17) 0.092(9) Uiso 1 1 d
H56B H 0.9548(19) 0.356(3) 0.6789(14) 0.081(8) Uiso 1 1 d
H56C H 0.9399(16) 0.495(3) 0.7033(12) 0.060(6) Uiso 1 1 d
C57 C 1.05130(15) 0.2445(4) 1.08338(10) 0.0701(8) Uani 1 1 d
H57A H 1.1044(15) 0.228(2) 1.1229(13) 0.065(6) Uiso 1 1 d
H57B H 1.0245(18) 0.160(3) 1.0701(15) 0.075(8) Uiso 1 1 d
H57C H 1.0020(19) 0.308(3) 1.0971(15) 0.085(8) Uiso 1 1 d

loop_
_atom_site_aniso_label
_atom_site_aniso_U_11
_atom_site_aniso_U_22
_atom_site_aniso_U_33
_atom_site_aniso_U_23
_atom_site_aniso_U_13
_atom_site_aniso_U_12
O1 0.0317(5) 0.0601(7) 0.0330(5) 0.0159(5) -0.0020(4) -0.0028(5)
O2 0.0388(6) 0.0541(7) 0.0232(5) 0.0026(5) -0.0013(4) -0.0063(5)
O3 0.0351(5) 0.0479(6) 0.0257(5) 0.0067(4) -0.0007(4) 0.0003(5)
O4 0.0266(5) 0.0488(6) 0.0286(5) -0.0051(4) 0.0038(4) -0.0033(4)
N1 0.0285(6) 0.0396(7) 0.0258(6) 0.0005(5) -0.0002(4) 0.0001(5)
N2 0.0239(5) 0.0386(7) 0.0280(6) 0.0031(5) 0.0021(4) 0.0037(5)
N3 0.0294(6) 0.0285(6) 0.0278(6) 0.0025(4) 0.0061(4) 0.0016(5)
N4 0.0270(5) 0.0314(6) 0.0261(5) -0.0034(4) 0.0051(4) -0.0007(5)
C1 0.0249(6) 0.0333(7) 0.0251(6) 0.0024(5) 0.0051(5) 0.0013(5)
C2 0.0275(6) 0.0356(7) 0.0237(6) 0.0027(5) 0.0015(5) 0.0047(5)
C3 0.0260(6) 0.0392(8) 0.0214(6) 0.0009(5) 0.0069(5) 0.0019(6)
C4 0.0315(7) 0.0337(8) 0.0213(6) -0.0018(5) 0.0007(5) 0.0021(5)
C5 0.0454(10) 0.0595(12) 0.0290(8) -0.0014(7) -0.0101(7) -0.0064(8)
C6 0.0293(7) 0.0414(8) 0.0271(7) 0.0051(6) 0.0021(5) -0.0036(6)
C7 0.0347(8) 0.0578(12) 0.0467(10) 0.0097(8) 0.0019(7) -0.0109(8)
C8 0.0463(10) 0.0388(10) 0.0502(11) -0.0060(8) 0.0080(8) 0.0023(8)
C9 0.0340(8) 0.0637(12) 0.0389(9) 0.0146(8) -0.0095(7) -0.0016(8)
C10 0.0349(7) 0.0328(8) 0.0320(7) -0.0015(6) 0.0114(6) 0.0020(6)
C11 0.0257(6) 0.0314(7) 0.0307(7) 0.0025(5) 0.0054(5) -0.0011(5)
C12 0.0215(6) 0.0315(7) 0.0242(6) 0.0029(5) 0.0008(5) -0.0002(5)
C13 0.0293(7) 0.0319(7) 0.0287(7) 0.0003(6) 0.0089(5) -0.0014(6)
C14 0.0221(6) 0.0315(7) 0.0277(6) 0.0036(5) 0.0031(5) -0.0014(5)
C15 0.0258(6) 0.0297(7) 0.0329(7) 0.0028(5) 0.0072(5) -0.0034(5)
C16 0.0312(7) 0.0278(7) 0.0406(8) -0.0027(6) 0.0121(6) -0.0023(6)
C17 0.0238(6) 0.0303(7) 0.0273(6) 0.0009(5) 0.0064(5) -0.0016(5)
C18 0.0248(6) 0.0298(7) 0.0320(7) 0.0027(5) 0.0076(5) 0.0004(5)
C19 0.0256(6) 0.0267(7) 0.0340(7) 0.0006(5) 0.0091(5) 0.0001(5)
C20 0.0272(6) 0.0274(7) 0.0276(6) -0.0018(5) 0.0036(5) -0.0006(5)
C21 0.0220(6) 0.0360(7) 0.0269(6) -0.0031(5) 0.0032(5) 0.0030(5)
C22 0.0315(7) 0.0268(7) 0.0257(6) 0.0027(5) 0.0023(5) 0.0022(5)
C23 0.0258(6) 0.0427(8) 0.0268(7) -0.0029(6) 0.0023(5) -0.0058(6)
C24 0.0396(9) 0.0691(13) 0.0365(9) -0.0064(8) 0.0136(7) -0.0206(9)
C25 0.0361(8) 0.0349(8) 0.0419(9) 0.0033(7) -0.0016(7) -0.0061(6)
C26 0.0340(8) 0.0520(10) 0.0287(7) -0.0051(7) 0.0027(6) -0.0033(7)
C27 0.0506(10) 0.0481(10) 0.0272(7) 0.0068(7) 0.0034(7) -0.0048(9)
O31 0.0367(5) 0.0482(6) 0.0241(5) -0.0036(4) -0.0025(4) 0.0004(5)
O32 0.0403(6) 0.0512(7) 0.0236(5) 0.0017(4) 0.0013(4) 0.0062(5)
O33 0.0330(5) 0.0696(8) 0.0272(5) -0.0033(5) 0.0015(4) -0.0107(5)
O34 0.0347(6) 0.0733(9) 0.0400(6) 0.0254(6) 0.0026(5) -0.0018(6)
N31 0.0284(5) 0.0320(6) 0.0253(5) 0.0002(5) 0.0010(4) 0.0002(5)
N32 0.0262(5) 0.0329(6) 0.0299(6) 0.0009(5) 0.0015(4) -0.0006(5)
N33 0.0309(6) 0.0371(7) 0.0281(6) -0.0003(5) 0.0046(5) -0.0028(5)
N34 0.0336(6) 0.0352(7) 0.0379(7) 0.0072(5) 0.0083(5) -0.0024(5)
C31 0.0248(6) 0.0304(7) 0.0240(6) -0.0008(5) 0.0041(5) 0.0000(5)
C32 0.0291(6) 0.0260(7) 0.0256(6) -0.0011(5) -0.0001(5) -0.0024(5)
C33 0.0299(7) 0.0359(8) 0.0260(6) 0.0045(6) 0.0079(5) 0.0019(6)
C34 0.0338(7) 0.0311(7) 0.0234(6) 0.0009(5) 0.0002(5) 0.0012(6)
C35 0.0435(9) 0.0577(11) 0.0314(8) 0.0005(8) -0.0063(7) 0.0076(8)
C36 0.0483(9) 0.0512(10) 0.0278(7) -0.0016(7) 0.0067(6) 0.0178(8)
C37 0.0746(14) 0.0368(9) 0.0393(10) -0.0027(7) -0.0061(9) 0.0103(9)
C38 0.0499(11) 0.0767(15) 0.0640(14) 0.0029(12) 0.0178(10) 0.0266(11)
C39 0.0403(8) 0.0401(9) 0.0334(8) 0.0065(7) -0.0099(6) -0.0072(7)
C40 0.0337(7) 0.0266(7) 0.0298(7) -0.0005(5) 0.0076(6) -0.0014(6)
C41 0.0258(6) 0.0279(7) 0.0267(6) -0.0016(5) 0.0046(5) 0.0026(5)
C42 0.0230(6) 0.0294(7) 0.0203(6) -0.0011(5) 0.0012(5) 0.0019(5)
C43 0.0278(6) 0.0263(6) 0.0282(6) -0.0015(5) 0.0061(5) 0.0016(5)
C44 0.0214(6) 0.0304(7) 0.0224(6) -0.0027(5) 0.0020(5) 0.0004(5)
C45 0.0255(6) 0.0292(7) 0.0323(7) 0.0007(6) 0.0052(5) 0.0033(5)
C46 0.0327(7) 0.0293(7) 0.0443(9) 0.0077(6) 0.0100(6) 0.0022(6)
C47 0.0273(6) 0.0331(7) 0.0298(7) 0.0041(5) 0.0057(5) 0.0008(5)
C48 0.0294(7) 0.0367(8) 0.0299(7) -0.0030(6) 0.0072(6) -0.0020(6)
C49 0.0315(7) 0.0269(7) 0.0351(7) -0.0022(6) 0.0111(6) 0.0006(6)
C50 0.0334(7) 0.0362(8) 0.0346(8) 0.0085(6) 0.0053(6) 0.0008(6)
C51 0.0296(7) 0.0316(7) 0.0340(7) -0.0025(6) 0.0063(6) -0.0068(6)
C52 0.0313(7) 0.0355(8) 0.0296(7) -0.0055(6) 0.0047(5) -0.0029(6)
C53 0.0287(7) 0.0351(8) 0.0310(7) -0.0023(6) 0.0027(6) -0.0048(6)
C54 0.0408(9) 0.0358(9) 0.0513(10) -0.0058(7) 0.0110(8) -0.0043(7)
C55 0.0342(8) 0.0478(10) 0.0478(10) 0.0046(8) 0.0130(7) -0.0044(7)
C56 0.0502(11) 0.0924(18) 0.0454(11) 0.0348(12) 0.0039(9) -0.0078(12)
C57 0.0438(11) 0.140(3) 0.0260(8) 0.0117(11) -0.0007(7) -0.0146(14)

loop_
_atom_type_symbol
_atom_type_description
_atom_type_scat_dispersion_real
_atom_type_scat_dispersion_imag
_atom_type_scat_source
C C 0.0033 0.0016 'International Tables Vol C Tables 4.2.6.8 and 6.1.1.4'
H H 0.0000 0.0000 'International Tables Vol C Tables 4.2.6.8 and 6.1.1.4'
N N 0.0061 0.0033 'International Tables Vol C Tables 4.2.6.8 and 6.1.1.4'
O O 0.0106 0.0060 'International Tables Vol C Tables 4.2.6.8 and 6.1.1.4'

loop_
_geom_angle_atom_site_label_1
_geom_angle_atom_site_label_2
_geom_angle_atom_site_label_3
_geom_angle
C2 O1 C9 115.72(12)
C4 O2 C5 117.14(12)
C22 O3 C27 116.09(12)
C20 O4 C26 115.93(11)
C4 N1 C1 118.71(11)
C2 N2 C3 118.63(11)
C22 N3 C17 118.50(11)
C20 N4 C21 118.66(11)
N1 C1 C2 112.41(11)
N1 C1 C10 107.55(12)
C2 C1 C10 111.16(12)
N1 C1 C13 109.41(11)
C2 C1 C13 111.16(11)
C10 C1 C13 104.82(11)
N2 C2 O1 120.01(12)
N2 C2 C1 128.44(12)
O1 C2 C1 111.54(11)
N2 C3 C4 113.23(11)
N2 C3 C6 110.68(12)
C4 C3 C6 111.48(12)
N2 C3 H3B 105.9(10)
C4 C3 H3B 107.8(10)
C6 C3 H3B 107.4(10)
N1 C4 O2 121.21(12)
N1 C4 C3 128.00(12)
O2 C4 C3 110.79(11)
O2 C5 H5A 104.3(13)
O2 C5 H5B 109.7(12)
H5A C5 H5B 112.2(18)
O2 C5 H5C 112.6(14)
H5A C5 H5C 108(2)
H5B C5 H5C 109.8(19)
C8 C6 C7 110.61(15)
C8 C6 C3 110.88(13)
C7 C6 C3 110.96(14)
C8 C6 H6A 109.8(10)
C7 C6 H6A 109.5(10)
C3 C6 H6A 104.9(10)
C6 C7 H7A 110.1(11)
C6 C7 H7B 113.3(15)
H7A C7 H7B 112.5(19)
C6 C7 H7C 108.7(14)
H7A C7 H7C 107.9(18)
H7B C7 H7C 104(2)
C6 C8 H8A 111.3(15)
C6 C8 H8B 108.6(11)
H8A C8 H8B 110.3(19)
C6 C8 H8C 111.5(13)
H8A C8 H8C 109.1(19)
H8B C8 H8C 106.0(18)
O1 C9 H9A 109.2(13)
O1 C9 H9B 111.4(16)
H9A C9 H9B 114(2)
O1 C9 H9C 113.1(14)
H9A C9 H9C 102.5(19)
H9B C9 H9C 107(2)
C11 C10 C1 104.23(12)
C11 C10 H10A 113.9(11)
C1 C10 H10A 109.6(11)
C11 C10 H10B 110.1(11)
C1 C10 H10B 114.1(12)
H10A C10 H10B 105.3(16)
C12 C11 C10 113.71(13)
C12 C11 H11A 123.9(9)
C10 C11 H11A 122.4(9)
C11 C12 C14 125.82(12)
C11 C12 C13 110.69(12)
C14 C12 C13 123.44(12)
C12 C13 C1 105.06(11)
C12 C13 H13A 111.0(11)
C1 C13 H13A 112.4(11)
C12 C13 H13B 113.8(10)
C1 C13 H13B 109.3(10)
H13A C13 H13B 105.4(15)
C15 C14 C12 122.22(12)
C15 C14 C19 120.37(12)
C12 C14 C19 117.41(12)
C14 C15 C16 125.67(13)
C14 C15 H15A 119.6(10)
C16 C15 H15A 114.7(10)
C15 C16 C17 112.85(12)
C15 C16 H16A 109.1(10)
C17 C16 H16A 105.0(10)
C15 C16 H16B 108.7(9)
C17 C16 H16B 109.4(10)
H16A C16 H16B 111.8(14)
N3 C17 C20 111.83(11)
N3 C17 C18 108.99(11)
C20 C17 C18 108.06(11)
N3 C17 C16 107.52(11)
C20 C17 C16 112.36(11)
C18 C17 C16 107.96(11)
C19 C18 C17 111.41(11)
C19 C18 H18A 110.1(9)
C17 C18 H18A 107.4(9)
C19 C18 H18B 108.2(9)
C17 C18 H18B 109.0(10)
H18A C18 H18B 110.7(13)
C14 C19 C18 111.34(12)
C14 C19 H19A 108.6(11)
C18 C19 H19A 111.4(11)
C14 C19 H19B 112.1(10)
C18 C19 H19B 109.3(9)
H19A C19 H19B 103.9(15)
N4 C20 O4 120.28(12)
N4 C20 C17 128.00(12)
O4 C20 C17 111.64(11)
N4 C21 C22 112.80(11)
N4 C21 C23 111.22(11)
C22 C21 C23 111.13(11)
N4 C21 H21A 107.4(10)
C22 C21 H21A 107.8(10)
C23 C21 H21A 106.2(10)
N3 C22 O3 121.39(12)
N3 C22 C21 128.44(12)
O3 C22 C21 110.16(11)
C25 C23 C24 111.56(15)
C25 C23 C21 112.98(12)
C24 C23 C21 110.13(13)
C25 C23 H23A 106.7(9)
C24 C23 H23A 111.0(9)
C21 C23 H23A 104.2(9)
C23 C24 H24A 108.9(14)
C23 C24 H24B 110.1(13)
H24A C24 H24B 110.7(19)
C23 C24 H24C 110.1(12)
H24A C24 H24C 106.4(19)
H24B C24 H24C 110.6(19)
C23 C25 H25A 112.0(11)
C23 C25 H25B 110.3(12)
H25A C25 H25B 106.9(16)
C23 C25 H25C 115.0(9)
H25A C25 H25C 103.8(15)
H25B C25 H25C 108.4(15)
O4 C26 H26A 103.2(13)
O4 C26 H26B 109.8(11)
H26A C26 H26B 112.6(17)
O4 C26 H26C 110.2(11)
H26A C26 H26C 112.6(17)
H26B C26 H26C 108.3(15)
O3 C27 H27A 106.4(13)
O3 C27 H27B 109.2(12)
H27A C27 H27B 110.7(18)
O3 C27 H27C 111.2(12)
H27A C27 H27C 108.9(18)
H27B C27 H27C 110.5(17)
C32 O31 C39 117.29(12)
C34 O32 C35 115.98(12)
C52 O33 C57 115.16(13)
C50 O34 C56 116.20(14)
C34 N31 C31 118.50(11)
C32 N32 C33 117.98(11)
C52 N33 C47 119.15(12)
C50 N34 C51 118.82(12)
N31 C31 C32 112.70(10)
N31 C31 C40 107.37(11)
C32 C31 C40 110.97(11)
N31 C31 C43 109.42(11)
C32 C31 C43 110.64(11)
C40 C31 C43 105.43(10)
N32 C32 O31 121.32(12)
N32 C32 C31 128.81(12)
O31 C32 C31 109.87(11)
N32 C33 C34 113.36(11)
N32 C33 C36 110.13(12)
C34 C33 C36 111.47(13)
N32 C33 H33B 107.3(10)
C34 C33 H33B 108.2(10)
C36 C33 H33B 106.0(10)
N31 C34 O32 121.18(12)
N31 C34 C33 128.48(12)
O32 C34 C33 110.34(11)
O32 C35 H35A 104.3(11)
O32 C35 H35B 112.1(10)
H35A C35 H35B 106.7(15)
O32 C35 H35C 107.7(13)
H35A C35 H35C 116.6(17)
H35B C35 H35C 109.4(16)
C37 C36 C38 111.16(17)
C37 C36 C33 112.18(14)
C38 C36 C33 110.76(16)
C37 C36 H36A 109.2(11)
C38 C36 H36A 110.4(10)
C33 C36 H36A 102.8(11)
C36 C37 H37A 112.4(12)
C36 C37 H37B 110.8(16)
H37A C37 H37B 108.5(19)
C36 C37 H37C 112.6(12)
H37A C37 H37C 106.8(16)
H37B C37 H37C 105.4(19)
C36 C38 H38A 119.0(17)
C36 C38 H38B 108.6(13)
H38A C38 H38B 102(2)
C36 C38 H38C 108.9(13)
H38A C38 H38C 108(2)
H38B C38 H38C 110(2)
O31 C39 H39A 107.9(12)
O31 C39 H39B 112.7(12)
H39A C39 H39B 106.7(17)
O31 C39 H39C 112.6(16)
H39A C39 H39C 109.2(19)
H39B C39 H39C 107.5(19)
C41 C40 C31 104.38(11)
C41 C40 H40A 114.1(9)
C31 C40 H40A 111.3(9)
C41 C40 H40B 111.3(10)
C31 C40 H40B 112.9(11)
H40A C40 H40B 103.0(14)
C42 C41 C40 113.57(12)
C42 C41 H41A 127.4(10)
C40 C41 H41A 119.0(10)
C41 C42 C44 126.17(12)
C41 C42 C43 111.10(12)
C44 C42 C43 122.67(11)
C42 C43 C31 105.08(11)
C42 C43 H43A 109.7(9)
C31 C43 H43A 113.6(10)
C42 C43 H43B 112.8(10)
C31 C43 H43B 108.4(10)
H43A C43 H43B 107.3(15)
C45 C44 C42 121.71(12)
C45 C44 C49 120.52(12)
C42 C44 C49 117.76(12)
C44 C45 C46 125.61(13)
C44 C45 H45A 119.7(11)
C46 C45 H45A 114.7(11)
C45 C46 C47 112.50(12)
C45 C46 H46A 109.7(10)
C47 C46 H46A 109.7(10)
C45 C46 H46B 109.1(12)
C47 C46 H46B 108.3(12)
H46A C46 H46B 107.4(16)
N33 C47 C50 112.29(11)
N33 C47 C46 107.88(12)
C50 C47 C46 111.75(12)
N33 C47 C48 108.40(12)
C50 C47 C48 108.13(12)
C46 C47 C48 108.28(12)
C49 C48 C47 111.35(12)
C49 C48 H48A 111.2(11)
C47 C48 H48A 107.9(11)
C49 C48 H48B 108.4(10)
C47 C48 H48B 109.3(10)
H48A C48 H48B 108.7(14)
C44 C49 C48 112.04(12)
C44 C49 H49A 109.3(11)
C48 C49 H49A 107.3(11)
C44 C49 H49B 113.2(10)
C48 C49 H49B 106.5(9)
H49A C49 H49B 108.2(15)
N34 C50 O34 121.10(13)
N34 C50 C47 128.26(14)
O34 C50 C47 110.58(12)
N34 C51 C52 113.17(12)
N34 C51 C53 110.67(12)
C52 C51 C53 111.36(12)
N34 C51 H51A 110.5(10)
C52 C51 H51A 107.6(10)
C53 C51 H51A 103.1(10)
N33 C52 O33 120.91(13)
N33 C52 C51 128.01(13)
O33 C52 C51 111.08(12)
C54 C53 C55 111.56(14)
C54 C53 C51 111.68(12)
C55 C53 C51 110.92(13)
C54 C53 H53A 109.1(10)
C55 C53 H53A 106.8(10)
C51 C53 H53A 106.6(10)
C53 C54 H54A 109.8(14)
C53 C54 H54B 106.5(12)
H54A C54 H54B 111.5(18)
C53 C54 H54C 112.9(12)
H54A C54 H54C 109.8(18)
H54B C54 H54C 106.3(16)
C53 C55 H55A 109.7(11)
C53 C55 H55B 111.2(12)
H55A C55 H55B 107.5(17)
C53 C55 H55C 110.0(11)
H55A C55 H55C 111.6(16)
H55B C55 H55C 106.8(17)
O34 C56 H56A 105.9(16)
O34 C56 H56B 110.7(16)
H56A C56 H56B 115(2)
O34 C56 H56C 110.9(14)
H56A C56 H56C 109(2)
H56B C56 H56C 106(2)
O33 C57 H57A 105.2(13)
O33 C57 H57B 105.9(15)
H57A C57 H57B 108(2)
O33 C57 H57C 110.8(15)
H57A C57 H57C 118(2)
H57B C57 H57C 109(2)

loop_
_geom_bond_atom_site_label_1
_geom_bond_atom_site_label_2
_geom_bond_distance
O1 C2 1.3535(17)
O1 C9 1.444(2)
O2 C4 1.3548(16)
O2 C5 1.443(2)
O3 C22 1.3641(17)
O3 C27 1.4351(19)
O4 C20 1.3564(16)
O4 C26 1.4426(18)
N1 C4 1.2681(18)
N1 C1 1.4675(17)
N2 C2 1.2653(18)
N2 C3 1.4502(17)
N3 C22 1.2618(18)
N3 C17 1.4735(18)
N4 C20 1.2684(18)
N4 C21 1.4557(17)
C1 C2 1.5165(19)
C1 C10 1.561(2)
C1 C13 1.5673(19)
C3 C4 1.5089(19)
C3 C6 1.549(2)
C3 H3B 0.948(18)
C5 H5A 0.99(2)
C5 H5B 1.02(2)
C5 H5C 0.92(2)
C6 C8 1.515(2)
C6 C7 1.531(2)
C6 H6A 0.989(18)
C7 H7A 1.05(2)
C7 H7B 0.94(3)
C7 H7C 1.02(3)
C8 H8A 0.96(3)
C8 H8B 0.96(2)
C8 H8C 0.97(2)
C9 H9A 0.97(2)
C9 H9B 0.91(3)
C9 H9C 0.97(3)
C10 C11 1.498(2)
C10 H10A 0.930(19)
C10 H10B 0.95(2)
C11 C12 1.340(2)
C11 H11A 0.964(16)
C12 C14 1.4699(18)
C12 C13 1.5152(19)
C13 H13A 1.01(2)
C13 H13B 0.953(19)
C14 C15 1.338(2)
C14 C19 1.5167(19)
C15 C16 1.511(2)
C15 H15A 0.983(17)
C16 C17 1.547(2)
C16 H16A 0.972(18)
C16 H16B 1.021(18)
C17 C20 1.5234(18)
C17 C18 1.5410(19)
C18 C19 1.5285(19)
C18 H18A 1.008(16)
C18 H18B 0.988(18)
C19 H19A 0.95(2)
C19 H19B 0.986(16)
C21 C22 1.5101(19)
C21 C23 1.558(2)
C21 H21A 0.985(18)
C23 C25 1.519(2)
C23 C24 1.530(2)
C23 H23A 0.989(16)
C24 H24A 0.97(3)
C24 H24B 1.05(3)
C24 H24C 0.99(2)
C25 H25A 1.03(2)
C25 H25B 0.90(2)
C25 H25C 1.065(18)
C26 H26A 0.93(2)
C26 H26B 0.97(2)
C26 H26C 0.98(2)
C27 H27A 0.89(2)
C27 H27B 0.94(2)
C27 H27C 1.00(2)
O31 C32 1.3614(16)
O31 C39 1.4343(18)
O32 C34 1.3610(16)
O32 C35 1.439(2)
O33 C52 1.3543(18)
O33 C57 1.446(2)
O34 C50 1.3594(19)
O34 C56 1.440(2)
N31 C34 1.2606(18)
N31 C31 1.4695(17)
N32 C32 1.2647(18)
N32 C33 1.4650(18)
N33 C52 1.2693(18)
N33 C47 1.4596(18)
N34 C50 1.2660(19)
N34 C51 1.455(2)
C31 C32 1.5137(18)
C31 C40 1.560(2)
C31 C43 1.5619(19)
C33 C34 1.508(2)
C33 C36 1.542(2)
C33 H33B 1.011(18)
C35 H35A 0.99(2)
C35 H35B 1.02(2)
C35 H35C 0.96(2)
C36 C37 1.520(3)
C36 C38 1.525(3)
C36 H36A 1.001(18)
C37 H37A 1.02(2)
C37 H37B 0.97(3)
C37 H37C 1.02(2)
C38 H38A 0.96(3)
C38 H38B 1.04(3)
C38 H38C 0.97(2)
C39 H39A 1.00(2)
C39 H39B 0.96(2)
C39 H39C 0.94(3)
C40 C41 1.4978(19)
C40 H40A 1.015(17)
C40 H40B 0.971(19)
C41 C42 1.340(2)
C41 H41A 0.952(17)
C42 C44 1.4673(18)
C42 C43 1.5128(18)
C43 H43A 0.988(18)
C43 H43B 0.986(17)
C44 C45 1.338(2)
C44 C49 1.5121(18)
C45 C46 1.506(2)
C45 H45A 0.930(19)
C46 C47 1.539(2)
C46 H46A 0.973(18)
C46 H46B 0.97(2)
C47 C50 1.520(2)
C47 C48 1.542(2)
C48 C49 1.525(2)
C48 H48A 0.985(18)
C48 H48B 0.972(17)
C49 H49A 0.96(2)
C49 H49B 0.994(17)
C51 C52 1.507(2)
C51 C53 1.554(2)
C51 H51A 1.002(18)
C53 C54 1.521(2)
C53 C55 1.528(2)
C53 H53A 0.956(17)
C54 H54A 0.89(2)
C54 H54B 1.02(2)
C54 H54C 0.96(2)
C55 H55A 0.99(2)
C55 H55B 0.97(2)
C55 H55C 0.99(2)
C56 H56A 1.00(3)
C56 H56B 0.97(3)
C56 H56C 0.92(3)
C57 H57A 1.02(2)
C57 H57B 0.97(3)
C57 H57C 1.04(3)
